data_2006595
loop_
_publ_author_name
'Bolte, Michael'
'Marx, Raimund'
'Scholtyssik, Maria'

_publ_section_title
;
 2-(3-Nitrophenyl)-1,3-dioxolane at 150K
;
_journal_issue 10
_journal_name_full 'Acta Crystallographica Section C'
_journal_page_first 1464
_journal_page_last 1466
_journal_paper_doi 10.1107/S0108270197007166
_journal_volume 53
_journal_year 1997
_chemical_formula_sum 'C9 H9 N O4'
_chemical_formula_weight 195.17
_chemical_melting_point 330.5(5)
_chemical_name_systematic
;
2-[3-Nitro-phenyl]-[1,3]dioxolane
;
_space_group_IT_number 61
_symmetry_cell_setting orthorhombic
_symmetry_space_group_name_Hall '-P 2ac 2ab'
_symmetry_space_group_name_H-M 'P b c a'
_audit_creation_method SHELXL
_cell_angle_alpha 90
_cell_angle_beta 90
_cell_angle_gamma 90
_cell_formula_units_Z 8
_cell_length_a 7.8931(2)
_cell_length_b 11.9354(3)
_cell_length_c 18.0705(4)
_cell_measurement_reflns_used 8192
_cell_measurement_temperature 133
_cell_measurement_theta_max 25.00
_cell_measurement_theta_min 1.00
_cell_volume 1702.37(7)
_computing_cell_refinement SMART
_computing_data_collection 'SMART (Siemens, 1995)'
_computing_data_reduction 'SAINT (Siemens, 1995)'
_computing_molecular_graphics 'XP (SHELXTL-Plus; Sheldrick, 1991)'
_computing_structure_refinement 'SHELXL96 (Sheldrick, 1996b)'
_computing_structure_solution 'SHELXS86 (Sheldrick, 1990)'
_diffrn_ambient_temperature 133
_diffrn_measurement_device 'Siemens CCD three-circle diffractometer'
_diffrn_measurement_method \w
_diffrn_radiation_monochromator 'highly oriented graphite crystal'
_diffrn_radiation_source 'fine-focus sealed tube'
_diffrn_radiation_type MoK\a
_diffrn_radiation_wavelength 0.71073
_diffrn_reflns_av_R_equivalents 0.0380
_diffrn_reflns_av_sigmaI/netI 0.0157
_diffrn_reflns_limit_h_max 7
_diffrn_reflns_limit_h_min -9
_diffrn_reflns_limit_k_max 14
_diffrn_reflns_limit_k_min -14
_diffrn_reflns_limit_l_max 22
_diffrn_reflns_limit_l_min -22
_diffrn_reflns_number 22234
_diffrn_reflns_theta_max 26.37
_diffrn_reflns_theta_min 2.25
_diffrn_standards_decay_% 0.0
_diffrn_standards_interval_time 660
_diffrn_standards_number 419
_exptl_absorpt_coefficient_mu 0.122
_exptl_absorpt_correction_T_max 1.0
_exptl_absorpt_correction_T_min 0.7767
_exptl_absorpt_correction_type empirical
_exptl_absorpt_process_details 'using SADABS (Sheldrick, 1996a)'
_exptl_crystal_colour colourless
_exptl_crystal_density_diffrn 1.523
_exptl_crystal_density_meas ?
_exptl_crystal_description block
_exptl_crystal_F_000 816
_exptl_crystal_size_max 0.65
_exptl_crystal_size_mid 0.55
_exptl_crystal_size_min 0.40
_refine_diff_density_max 0.321
_refine_diff_density_min -0.196
_refine_ls_extinction_coef 0.0156(14)
_refine_ls_extinction_method 'SHELXL96 (Sheldrick, 1996b)'
_refine_ls_goodness_of_fit_all 1.056
_refine_ls_goodness_of_fit_obs 1.095
_refine_ls_matrix_type full
_refine_ls_number_parameters 128
_refine_ls_number_reflns 1725
_refine_ls_number_restraints 0
_refine_ls_restrained_S_all 1.056
_refine_ls_restrained_S_obs 1.095
_refine_ls_R_factor_all 0.0316
_refine_ls_R_factor_obs .0286
_refine_ls_shift/esd_max 0.000
_refine_ls_shift/esd_mean 0.000
_refine_ls_structure_factor_coef Fsqd
_refine_ls_weighting_details 'w = 1/[\s^2^(Fo^2^)+(0.0416P)^2^+0.5702P] where P=(Fo^2^+2Fc^2^)/3'
_refine_ls_weighting_scheme calc
_refine_ls_wR_factor_all 0.0800
_refine_ls_wR_factor_obs .0785
_reflns_number_observed 1557
_reflns_number_total 1725
_reflns_observed_criterion >2sigma(I)
_cod_data_source_file ka1235.cif
_cod_data_source_block p2
_cod_depositor_comments
;
The following automatic conversions were performed:
'_symmetry_cell_setting' value 'Orthorhombic' changed to 'orthorhombic'
according to '/home/saulius/struct/CIF-dictionaries/cif_core.dic'
dictionary named 'cif_core.dic' version 2.4.1 from 2010-06-29.

Automatic conversion script
Id: cif_fix_enum 1527 2010-12-29 10:47:43Z saulius 

The following automatic conversions were performed:

'_symmetry_cell_setting' value 'Orthorhombic' changed to
'orthorhombic' according to
/home/saulius/struct/CIF-dictionaries/cif_core.dic dictionary named
'cif_core.dic' version 2.4.1 from
2010-06-29.

'_exptl_absorpt_correction_type' value 'Empirical'
changed to 'empirical' according to
/home/saulius/struct/CIF-dictionaries/cif_core.dic dictionary named
'cif_core.dic' version 2.4.1 from 2010-06-29.

Automatic conversion script
Id: cif_fix_values 1715 2011-07-08 13:25:40Z adriana 

The following automatic conversions were performed:

'_exptl_crystal_density_meas' value 'not measured' was changed to '?'
- the value is perceived as not measured.

Automatic conversion script
Id: cif_fix_values 3008 2015-01-20 13:52:24Z robertas 

The following automatic conversions were performed:

'_refine_ls_weighting_scheme' value 'calc w =
1/[\s^2^(Fo^2^)+(0.0416P)^2^+0.5702P] where P=(Fo^2^+2Fc^2^)/3' was
changed to 'calc'. New tag '_refine_ls_weighting_details' was
created. The value of the new tag was set to 'w =
1/[\s^2^(Fo^2^)+(0.0416P)^2^+0.5702P] where P=(Fo^2^+2Fc^2^)/3'.

Automatic conversion script
Id: cif_fix_values 3143 2015-03-26 13:38:13Z robertas 
;
_cod_database_code 2006595

loop_
_symmetry_equiv_pos_as_xyz
'x, y, z'
'-x+1/2, -y, z+1/2'
'-x, y+1/2, -z+1/2'
'x+1/2, -y+1/2, -z'
'-x, -y, -z'
'x-1/2, y, -z-1/2'
'x, -y-1/2, z-1/2'
'-x-1/2, y-1/2, z'

loop_
_atom_site_aniso_label
_atom_site_aniso_U_11
_atom_site_aniso_U_22
_atom_site_aniso_U_33
_atom_site_aniso_U_12
_atom_site_aniso_U_13
_atom_site_aniso_U_23
C1 .0188(5) .0189(5) .0174(5) -.0017(4) .0003(4) -.0009(4)
O2 .0227(4) .0288(4) .0186(4) .0071(3) .0026(3) .0064(3)
C3 .0264(6) .0238(6) .0193(5) .0017(5) .0002(4) .0059(4)
C4 .0278(6) .0278(6) .0188(5) .0020(5) .0033(5) .0073(4)
O5 .0187(4) .0323(5) .0206(4) .0034(3) .0036(3) .0090(3)
C11 .0143(5) .0196(5) .0182(5) -.0026(4) .0004(4) .0015(4)
C12 .0159(5) .0168(5) .0201(5) -.0007(4) .0003(4) .0017(4)
C13 .0149(5) .0195(5) .0181(5) -.0006(4) .0011(4) -.0009(4)
N13 .0170(5) .0237(5) .0184(5) .0014(4) -.0008(3) -.0005(4)
O13A .0321(5) .0202(4) .0252(4) .0029(3) -.0005(3) -.0028(3)
O13B .0333(5) .0336(5) .0146(4) .0042(4) -.0013(3) .0014(3)
C14 .0209(5) .0230(6) .0178(5) .0000(4) .0001(4) .0047(4)
C15 .0268(6) .0168(5) .0255(6) .0023(4) -.0001(5) .0033(4)
C16 .0228(6) .0193(5) .0207(5) -.0001(4) .0012(4) -.0027(4)

loop_
_atom_site_label
_atom_site_fract_x
_atom_site_fract_y
_atom_site_fract_z
_atom_site_U_iso_or_equiv
_atom_site_thermal_displace_type
_atom_site_calc_flag
_atom_site_refinement_flags
_atom_site_occupancy
_atom_site_disorder_group
_atom_site_type_symbol
C1 .16521(14) .46519(9) .36598(6) .0184(2) Uani d . 1 . C
H1 .2173 .5268 .3958 .022 Uiso calc R 1 . H
O2 .26920(10) .36916(7) .36850(4) .0233(2) Uani d . 1 . O
C3 .23165(15) .31609(10) .43777(6) .0231(3) Uani d . 1 . C
H3A .3179 .3355 .4755 .028 Uiso calc R 1 . H
H3B .2280 .2336 .4321 .028 Uiso calc R 1 . H
C4 .05784(15) .36168(10) .45976(6) .0248(3) Uani d . 1 . C
H4A -.0245 .3000 .4667 .030 Uiso calc R 1 . H
H4B .0650 .4057 .5061 .030 Uiso calc R 1 . H
O5 .00973(10) .43177(7) .39840(4) .0239(2) Uani d . 1 . O
C11 .13721(13) .50411(9) .28760(6) .0174(2) Uani d . 1 . C
C12 .15693(13) .43039(9) .22868(6) .0176(2) Uani d . 1 . C
H12 .1894 .3547 .2368 .021 Uiso calc R 1 . H
C13 .12802(13) .47025(9) .15793(6) .0175(2) Uani d . 1 . C
N13 .14532(11) .39243(8) .09512(5) .0197(2) Uani d . 1 . N
O13A .16040(11) .29167(7) .10824(5) .0258(2) Uani d . 1 . O
O13B .14278(11) .43145(7) .03203(4) .0272(2) Uani d . 1 . O
C14 .08056(14) .57985(9) .14330(6) .0206(2) Uani d . 1 . C
H14 .0626 .6047 .0940 .025 Uiso calc R 1 . H
C15 .05998(15) .65235(9) .20265(6) .0230(3) Uani d . 1 . C
H15 .0266 .7277 .1942 .028 Uiso calc R 1 . H
C16 .08817(14) .61486(9) .27449(6) .0210(3) Uani d . 1 . C
H16 .0740 .6649 .3149 .025 Uiso calc R 1 . H

loop_
_atom_type_symbol
_atom_type_description
_atom_type_scat_dispersion_real
_atom_type_scat_dispersion_imag
_atom_type_scat_source
C C 0.0033 0.0016 'International Tables Vol C Tables 4.2.6.8 and 6.1.1.4'
H H 0.0000 0.0000 'International Tables Vol C Tables 4.2.6.8 and 6.1.1.4'
N N 0.0061 0.0033 'International Tables Vol C Tables 4.2.6.8 and 6.1.1.4'
O O 0.0106 0.0060 'International Tables Vol C Tables 4.2.6.8 and 6.1.1.4'

loop_
_geom_angle_atom_site_label_1
_geom_angle_atom_site_label_2
_geom_angle_atom_site_label_3
_geom_angle
O2 C1 O5 105.18(8)
O2 C1 C11 111.49(8)
O5 C1 C11 110.39(9)
C1 O2 C3 105.48(8)
O2 C3 C4 104.78(8)
O5 C4 C3 104.09(8)
C1 O5 C4 104.68(8)
C12 C11 C16 119.99(10)
C12 C11 C1 120.55(9)
C16 C11 C1 119.45(9)
C13 C12 C11 118.15(10)
C12 C13 C14 123.06(10)
C12 C13 N13 118.69(9)
C14 C13 N13 118.24(9)
O13A N13 O13B 123.29(9)
O13A N13 C13 118.45(9)
O13B N13 C13 118.25(9)
C13 C14 C15 118.21(10)
C14 C15 C16 120.13(10)
C15 C16 C11 120.45(10)

loop_
_geom_bond_atom_site_label_1
_geom_bond_atom_site_label_2
_geom_bond_site_symmetry_2
_geom_bond_distance
_geom_bond_publ_flag
C1 O2 . 1.4105(13) ?
C1 O5 . 1.4171(13) ?
C1 C11 . 1.5068(14) ?
O2 C3 . 1.4339(13) ?
C3 C4 . 1.5284(16) ?
C4 O5 . 1.4399(13) ?
C11 C12 . 1.3900(15) ?
C11 C16 . 1.3975(15) ?
C12 C13 . 1.3831(15) ?
C13 C14 . 1.3862(15) ?
C13 N13 . 1.4730(13) ?
N13 O13A . 1.2315(12) ?
N13 O13B . 1.2318(12) ?
C14 C15 . 1.3875(16) ?
C15 C16 . 1.3911(16) ?

loop_
_geom_torsion_atom_site_label_1
_geom_torsion_atom_site_label_2
_geom_torsion_atom_site_label_3
_geom_torsion_atom_site_label_4
_geom_torsion
O5 C1 O2 C3 -37.88(10)
C11 C1 O2 C3 -157.53(9)
C1 O2 C3 C4 20.75(11)
O2 C3 C4 O5 3.07(11)
O2 C1 O5 C4 39.84(10)
C11 C1 O5 C4 160.22(9)
C3 C4 O5 C1 -25.59(11)
O2 C1 C11 C12 22.38(14)
O5 C1 C11 C12 -94.15(12)
O2 C1 C11 C16 -158.74(10)
O5 C1 C11 C16 84.74(12)
C16 C11 C12 C13 0.49(16)
C1 C11 C12 C13 179.37(9)
C11 C12 C13 C14 0.01(16)
C11 C12 C13 N13 -178.85(9)
C12 C13 N13 O13A 10.44(14)
C14 C13 N13 O13A -168.48(10)
C12 C13 N13 O13B -170.06(10)
C14 C13 N13 O13B 11.02(14)
C12 C13 C14 C15 -0.52(17)
N13 C13 C14 C15 178.35(9)
C13 C14 C15 C16 0.53(17)
C14 C15 C16 C11 -0.05(17)
C12 C11 C16 C15 -0.47(16)
C1 C11 C16 C15 -179.36(10)

loop_
_cod_related_entry_id
_cod_related_entry_database
_cod_related_entry_code
1 ChemSpider 210238
